data_7227409
loop_
_publ_author_name
'Xu, Guohong'
'Tang, Bei-bei'
'Hao, Liang'
'Liu, Gui-lei'
'Li, Hui'

_publ_section_title
;
 Ligand-dependent assembly of dinuclear, linear tetranuclear and
 one-dimensional Zn(ii) complexes with an aroylhydrazone Schiff base
;
_journal_issue 5
_journal_name_full CrystEngComm
_journal_page_first 781
_journal_paper_doi 10.1039/C6CE02292H
_journal_volume 19
_journal_year 2017
_chemical_formula_sum 'C33 H30 N6 O15 Zn2'
_chemical_formula_weight 881.41
_chemical_name_systematic
; 
 ? 
;
_space_group_IT_number 2
_symmetry_cell_setting triclinic
_symmetry_space_group_name_Hall '-P 1'
_symmetry_space_group_name_H-M 'P -1'
_atom_sites_solution_hydrogens geom
_atom_sites_solution_primary direct
_atom_sites_solution_secondary difmap
_audit_creation_method SHELXL-97
_audit_update_record
;
2013-05-25 deposited with the CCDC.
2017-01-09 downloaded from the CCDC.
;
_cell_angle_alpha 84.921(3)
_cell_angle_beta 85.114(4)
_cell_angle_gamma 74.714(4)
_cell_formula_units_Z 1
_cell_length_a 8.8740(18)
_cell_length_b 9.5171(18)
_cell_length_c 11.986(2)
_cell_measurement_reflns_used 864
_cell_measurement_temperature 296(2)
_cell_measurement_theta_max 21.88
_cell_measurement_theta_min 2.38
_cell_volume 970.6(3)
_computing_cell_refinement 'Bruker SMART'
_computing_data_collection 'Bruker SMART'
_computing_data_reduction 'Bruker SMART'
_computing_molecular_graphics 'Bruker SHELXTL'
_computing_publication_material 'Bruker SHELXTL'
_computing_structure_refinement 'SHELXL-97 (Sheldrick, 1997)'
_computing_structure_solution 'SHELXS-97 (Sheldrick, 1990)'
_diffrn_ambient_temperature 296(2)
_diffrn_detector_area_resol_mean 0
_diffrn_measured_fraction_theta_full 0.979
_diffrn_measured_fraction_theta_max 0.979
_diffrn_measurement_device_type 'CCD area detector'
_diffrn_measurement_method 'phi and omega scans'
_diffrn_radiation_monochromator graphite
_diffrn_radiation_source 'fine-focus sealed tube'
_diffrn_radiation_type MoK\a
_diffrn_radiation_wavelength 0.71073
_diffrn_reflns_av_R_equivalents 0.0347
_diffrn_reflns_av_sigmaI/netI 0.0889
_diffrn_reflns_limit_h_max 10
_diffrn_reflns_limit_h_min -10
_diffrn_reflns_limit_k_max 11
_diffrn_reflns_limit_k_min -11
_diffrn_reflns_limit_l_max 12
_diffrn_reflns_limit_l_min -14
_diffrn_reflns_number 4819
_diffrn_reflns_theta_full 25.01
_diffrn_reflns_theta_max 25.01
_diffrn_reflns_theta_min 1.71
_diffrn_standards_decay_% 0
_diffrn_standards_interval_count 0
_diffrn_standards_interval_time 0
_diffrn_standards_number 0
_exptl_absorpt_coefficient_mu 1.311
_exptl_absorpt_correction_type none
_exptl_crystal_colour Yellow
_exptl_crystal_density_diffrn 1.508
_exptl_crystal_density_method 'not measured'
_exptl_crystal_description Prism
_exptl_crystal_F_000 450
_exptl_crystal_size_max 0.4410
_exptl_crystal_size_mid 0.1670
_exptl_crystal_size_min 0.0890
_refine_diff_density_max 1.137
_refine_diff_density_min -1.135
_refine_diff_density_rms 0.240
_refine_ls_extinction_method none
_refine_ls_goodness_of_fit_ref 1.171
_refine_ls_hydrogen_treatment mixed
_refine_ls_matrix_type full
_refine_ls_number_parameters 242
_refine_ls_number_reflns 3367
_refine_ls_number_restraints 512
_refine_ls_restrained_S_all 1.129
_refine_ls_R_factor_all 0.1381
_refine_ls_R_factor_gt 0.0845
_refine_ls_shift/su_max 0.000
_refine_ls_shift/su_mean 0.000
_refine_ls_structure_factor_coef Fsqd
_refine_ls_weighting_details 'calc w=1/[\s^2^(Fo^2^)+(0.2000P)^2^+0.0000P] where P=(Fo^2^+2Fc^2^)/3'
_refine_ls_weighting_scheme calc
_refine_ls_wR_factor_gt 0.2257
_refine_ls_wR_factor_ref 0.3312
_reflns_number_gt 2162
_reflns_number_total 3367
_reflns_threshold_expression >2sigma(I)
_cod_data_source_file c6ce02292h2.cif
_cod_data_source_block 20130606
_cod_depositor_comments
;
The following automatic conversions were performed:

'_symmetry_cell_setting' value 'Triclinic' changed to 'triclinic'
according to
/usr/data/users/saulius/crontab/automatic-downloads/rss-feeds/RSC/lib/dictionaries/cif_core.dic
dictionary named 'cif_core.dic' version 2.4.2 from 2011-04-26.

Automatic conversion script
Id: cif_fix_values 4268 2015-11-12 08:31:59Z antanas 

 Adding full bibliography for 7227408--7227410.cif.
;
_cod_original_sg_symbol_H-M P-1
_cod_database_code 7227409

loop_
_symmetry_equiv_pos_as_xyz
'x, y, z'
'-x, -y, -z'

loop_
_atom_site_label
_atom_site_type_symbol
_atom_site_fract_x
_atom_site_fract_y
_atom_site_fract_z
_atom_site_U_iso_or_equiv
_atom_site_adp_type
_atom_site_occupancy
_atom_site_symmetry_multiplicity
_atom_site_calc_flag
_atom_site_refinement_flags
Zn1 Zn 0.53762(12) 0.35224(10) 0.94112(9) 0.0380(5) Uani 1 1 d .
O1 O 0.7331(8) 0.2137(6) 0.8617(6) 0.0463(15) Uani 1 1 d U
O2 O 0.4052(8) 0.4553(7) 1.0770(6) 0.0428(13) Uani 1 1 d U
O3 O 1.2835(9) -0.3272(7) 0.7231(6) 0.0531(18) Uani 1 1 d U
H3 H 1.3117 -0.3995 0.7664 0.080 Uiso 1 1 calc R
O4 O 0.3824(8) 0.4064(7) 0.8225(6) 0.0472(15) Uani 1 1 d U
O5 O 0.3392(9) 0.2007(8) 0.8891(7) 0.0609(19) Uani 1 1 d U
O6 O 0.1674(11) 0.0851(10) 1.4780(8) 0.083(3) Uani 1 1 d U
O7 O 0.0274(11) 0.2966(10) 1.5128(8) 0.079(3) Uani 1 1 d U
N1 N 0.7027(9) 0.0563(8) 1.0080(7) 0.042(2) Uani 1 1 d .
H1 H 0.7253 -0.0291 1.0423 0.050 Uiso 1 1 calc R
N2 N 0.5845(9) 0.1702(7) 1.0510(6) 0.0379(19) Uani 1 1 d .
N3 N 0.1231(12) 0.2181(11) 1.4562(8) 0.058(2) Uani 1 1 d .
C1 C 0.9812(8) 0.0065(5) 0.7622(5) 0.0451(18) Uani 1 1 d GU
H1A H 0.9460 0.0980 0.7252 0.054 Uiso 1 1 calc R
C2 C 1.1070(7) -0.0962(6) 0.7154(4) 0.0453(18) Uani 1 1 d GU
H2 H 1.1559 -0.0734 0.6470 0.054 Uiso 1 1 calc R
C3 C 1.1596(6) -0.2330(5) 0.7707(5) 0.0436(19) Uani 1 1 d GU
C4 C 1.0865(7) -0.2671(5) 0.8729(5) 0.0436(18) Uani 1 1 d GU
H4 H 1.1217 -0.3586 0.9099 0.052 Uiso 1 1 calc R
C5 C 0.9608(7) -0.1644(6) 0.9198(4) 0.0468(18) Uani 1 1 d GU
H5 H 0.9119 -0.1872 0.9882 0.056 Uiso 1 1 calc R
C6 C 0.9081(6) -0.0276(5) 0.8645(5) 0.0405(17) Uani 1 1 d GU
C7 C 0.7793(12) 0.0850(10) 0.9114(8) 0.0419(17) Uani 1 1 d U
C8 C 0.5076(12) 0.1423(11) 1.1427(9) 0.0457(18) Uani 1 1 d U
H8A H 0.5314 0.0465 1.1735 0.055 Uiso 1 1 calc R
C9 C 0.3892(7) 0.2466(6) 1.2001(5) 0.0434(17) Uani 1 1 d GU
C10 C 0.3182(8) 0.1876(5) 1.2940(5) 0.0489(18) Uani 1 1 d GU
H10 H 0.3480 0.0876 1.3126 0.059 Uiso 1 1 calc R
C11 C 0.2028(8) 0.2780(6) 1.3599(5) 0.0486(18) Uani 1 1 d GU
C12 C 0.1584(7) 0.4274(6) 1.3320(5) 0.0539(19) Uani 1 1 d GU
H12 H 0.0811 0.4878 1.3761 0.065 Uiso 1 1 calc R
C13 C 0.2293(8) 0.4864(5) 1.2381(6) 0.0525(19) Uani 1 1 d GU
H13 H 0.1996 0.5863 1.2194 0.063 Uiso 1 1 calc R
C14 C 0.3447(7) 0.3960(6) 1.1721(5) 0.0424(17) Uani 1 1 d GU
C15 C 0.3081(13) 0.3087(11) 0.8234(10) 0.052(2) Uani 1 1 d U
C16 C 0.1846(18) 0.3284(16) 0.7478(14) 0.090(4) Uani 1 1 d U
H16A H 0.2243 0.2748 0.6827 0.136 Uiso 1 1 calc RD
H16B H 0.1472 0.4303 0.7253 0.136 Uiso 1 1 calc R
H16C H 0.1001 0.2933 0.7851 0.136 Uiso 1 1 calc R
O8 O 0.492(3) 0.160(2) 0.594(2) 0.102(5) Uani 0.50 1 d PDU
H8 H 0.4021 0.1895 0.5742 0.153 Uiso 0.50 1 calc PRD
C17 C 0.576(3) 0.272(3) 0.563(3) 0.095(6) Uani 0.50 1 d PDU
H17A H 0.5698 0.2997 0.4838 0.143 Uiso 0.50 1 calc PR
H17B H 0.6842 0.2341 0.5789 0.143 Uiso 0.50 1 calc PR
H17C H 0.5305 0.3559 0.6046 0.143 Uiso 0.50 1 calc PR

loop_
_atom_site_aniso_label
_atom_site_aniso_U_11
_atom_site_aniso_U_22
_atom_site_aniso_U_33
_atom_site_aniso_U_23
_atom_site_aniso_U_13
_atom_site_aniso_U_12
Zn1 0.0458(7) 0.0247(6) 0.0388(7) 0.0047(4) 0.0060(5) -0.0056(4)
O1 0.058(3) 0.022(2) 0.048(3) 0.012(2) 0.006(3) 0.001(2)
O2 0.052(3) 0.031(2) 0.042(3) 0.000(2) 0.013(2) -0.011(2)
O3 0.060(4) 0.038(4) 0.048(4) 0.002(3) 0.012(3) 0.004(3)
O4 0.052(3) 0.036(3) 0.053(3) 0.004(3) 0.000(3) -0.015(3)
O5 0.080(4) 0.038(3) 0.065(4) 0.012(3) 0.002(4) -0.021(3)
O6 0.104(6) 0.068(5) 0.065(5) 0.020(4) 0.028(5) -0.019(5)
O7 0.079(5) 0.073(5) 0.072(5) 0.004(4) 0.035(5) -0.014(4)
N1 0.050(5) 0.025(4) 0.040(5) 0.002(3) 0.008(4) 0.003(3)
N2 0.053(5) 0.019(3) 0.035(4) 0.003(3) 0.005(4) -0.003(3)
N3 0.076(7) 0.058(6) 0.041(5) -0.001(5) 0.020(5) -0.028(5)
C1 0.058(3) 0.024(3) 0.045(3) 0.008(3) 0.005(3) -0.001(3)
C2 0.055(4) 0.029(3) 0.044(4) 0.008(3) 0.009(3) -0.003(3)
C3 0.056(4) 0.025(3) 0.043(4) 0.002(3) 0.004(3) -0.001(3)
C4 0.053(4) 0.024(3) 0.046(4) 0.009(3) 0.004(3) -0.002(3)
C5 0.057(3) 0.028(3) 0.048(3) 0.008(3) 0.006(3) -0.004(3)
C6 0.049(3) 0.024(3) 0.044(3) 0.006(3) 0.003(3) -0.006(3)
C7 0.052(3) 0.026(3) 0.045(3) 0.006(3) 0.000(3) -0.007(3)
C8 0.055(3) 0.035(3) 0.045(3) 0.003(3) 0.010(3) -0.015(3)
C9 0.053(3) 0.032(3) 0.042(3) 0.005(3) 0.006(3) -0.013(3)
C10 0.061(3) 0.037(3) 0.046(3) 0.003(3) 0.013(3) -0.015(3)
C11 0.059(4) 0.041(3) 0.044(4) 0.005(3) 0.010(3) -0.017(3)
C12 0.064(4) 0.041(3) 0.049(4) 0.003(3) 0.019(3) -0.008(3)
C13 0.065(4) 0.035(3) 0.051(4) 0.005(3) 0.014(3) -0.011(3)
C14 0.051(3) 0.032(3) 0.045(3) 0.006(3) 0.011(3) -0.018(3)
C15 0.060(4) 0.036(4) 0.054(4) 0.004(4) 0.000(4) -0.007(4)
C16 0.094(7) 0.073(7) 0.100(8) 0.021(6) -0.029(7) -0.015(6)
O8 0.096(8) 0.089(8) 0.095(8) 0.010(7) -0.009(7) 0.016(7)
C17 0.097(11) 0.089(10) 0.076(10) -0.009(10) 0.007(10) 0.017(10)

loop_
_atom_type_symbol
_atom_type_description
_atom_type_scat_dispersion_real
_atom_type_scat_dispersion_imag
_atom_type_scat_source
C C 0.0033 0.0016 'International Tables Vol C Tables 4.2.6.8 and 6.1.1.4'
H H 0.0000 0.0000 'International Tables Vol C Tables 4.2.6.8 and 6.1.1.4'
N N 0.0061 0.0033 'International Tables Vol C Tables 4.2.6.8 and 6.1.1.4'
O O 0.0106 0.0060 'International Tables Vol C Tables 4.2.6.8 and 6.1.1.4'
Zn Zn 0.2839 1.4301 'International Tables Vol C Tables 4.2.6.8 and 6.1.1.4'

loop_
_geom_angle_atom_site_label_1
_geom_angle_atom_site_label_2
_geom_angle_atom_site_label_3
_geom_angle
_geom_angle_site_symmetry_1
_geom_angle_site_symmetry_3
O4 Zn1 O2 94.5(3) . 2_667
O4 Zn1 N2 128.8(3) . .
O2 Zn1 N2 136.1(3) 2_667 .
O4 Zn1 O2 101.1(3) . .
O2 Zn1 O2 79.8(3) 2_667 .
N2 Zn1 O2 84.8(3) . .
O4 Zn1 O1 103.5(3) . .
O2 Zn1 O1 101.9(3) 2_667 .
N2 Zn1 O1 77.0(3) . .
O2 Zn1 O1 155.1(3) . .
O4 Zn1 Zn1 100.3(2) . 2_667
O2 Zn1 Zn1 40.69(18) 2_667 2_667
N2 Zn1 Zn1 113.6(2) . 2_667
O2 Zn1 Zn1 39.06(17) . 2_667
O1 Zn1 Zn1 137.1(2) . 2_667
C7 O1 Zn1 115.0(6) . .
C14 O2 Zn1 126.6(5) . 2_667
C14 O2 Zn1 129.4(5) . .
Zn1 O2 Zn1 100.2(3) 2_667 .
C3 O3 H3 109.5 . .
C15 O4 Zn1 109.7(6) . .
C7 N1 N2 117.5(7) . .
C7 N1 H1 121.3 . .
N2 N1 H1 121.3 . .
C8 N2 N1 117.8(7) . .
C8 N2 Zn1 129.1(7) . .
N1 N2 Zn1 112.3(5) . .
O7 N3 O6 123.1(9) . .
O7 N3 C11 120.2(9) . .
O6 N3 C11 116.6(9) . .
C2 C1 C6 120.0 . .
C2 C1 H1A 120.0 . .
C6 C1 H1A 120.0 . .
C3 C2 C1 120.0 . .
C3 C2 H2 120.0 . .
C1 C2 H2 120.0 . .
O3 C3 C4 122.3(5) . .
O3 C3 C2 117.7(5) . .
C4 C3 C2 120.0 . .
C3 C4 C5 120.0 . .
C3 C4 H4 120.0 . .
C5 C4 H4 120.0 . .
C6 C5 C4 120.0 . .
C6 C5 H5 120.0 . .
C4 C5 H5 120.0 . .
C5 C6 C1 120.0 . .
C5 C6 C7 122.1(5) . .
C1 C6 C7 117.9(5) . .
O1 C7 N1 117.6(9) . .
O1 C7 C6 122.2(8) . .
N1 C7 C6 120.2(7) . .
N2 C8 C9 125.0(8) . .
N2 C8 H8A 117.5 . .
C9 C8 H8A 117.5 . .
C10 C9 C14 120.0 . .
C10 C9 C8 113.8(5) . .
C14 C9 C8 126.1(5) . .
C9 C10 C11 120.0 . .
C9 C10 H10 120.0 . .
C11 C10 H10 120.0 . .
C12 C11 C10 120.0 . .
C12 C11 N3 119.0(5) . .
C10 C11 N3 121.0(5) . .
C13 C12 C11 120.0 . .
C13 C12 H12 120.0 . .
C11 C12 H12 120.0 . .
C12 C13 C14 120.0 . .
C12 C13 H13 120.0 . .
C14 C13 H13 120.0 . .
O2 C14 C13 118.7(5) . .
O2 C14 C9 121.2(5) . .
C13 C14 C9 120.0 . .
O5 C15 O4 120.2(11) . .
O5 C15 C16 120.5(11) . .
O4 C15 C16 119.2(10) . .
C15 C16 H16A 109.5 . .
C15 C16 H16B 109.5 . .
H16A C16 H16B 109.5 . .
C15 C16 H16C 109.5 . .
H16A C16 H16C 109.5 . .
H16B C16 H16C 109.5 . .
C17 O8 H8 109.5 . .
O8 C17 H17A 109.5 . .
O8 C17 H17B 109.5 . .
H17A C17 H17B 109.5 . .
O8 C17 H17C 109.5 . .
H17A C17 H17C 109.5 . .
H17B C17 H17C 109.5 . .

loop_
_geom_bond_atom_site_label_1
_geom_bond_atom_site_label_2
_geom_bond_distance
_geom_bond_site_symmetry_2
Zn1 O4 2.003(7) .
Zn1 O2 2.015(6) 2_667
Zn1 N2 2.053(7) .
Zn1 O2 2.085(7) .
Zn1 O1 2.095(7) .
Zn1 Zn1 3.146(2) 2_667
O1 C7 1.293(10) .
O2 C14 1.359(7) .
O2 Zn1 2.015(6) 2_667
O3 C3 1.343(8) .
O3 H3 0.8200 .
O4 C15 1.272(13) .
O5 C15 1.223(12) .
O6 N3 1.233(12) .
O7 N3 1.182(12) .
N1 C7 1.336(12) .
N1 N2 1.396(10) .
N1 H1 0.8600 .
N2 C8 1.289(12) .
N3 C11 1.454(9) .
C1 C2 1.3900 .
C1 C6 1.3900 .
C1 H1A 0.9300 .
C2 C3 1.3900 .
C2 H2 0.9300 .
C3 C4 1.3900 .
C4 C5 1.3900 .
C4 H4 0.9300 .
C5 C6 1.3900 .
C5 H5 0.9300 .
C6 C7 1.457(10) .
C8 C9 1.418(11) .
C8 H8A 0.9300 .
C9 C10 1.3900 .
C9 C14 1.3900 .
C10 C11 1.3900 .
C10 H10 0.9300 .
C11 C12 1.3900 .
C12 C13 1.3900 .
C12 H12 0.9300 .
C13 C14 1.3900 .
C13 H13 0.9300 .
C15 C16 1.446(17) .
C16 H16A 0.9600 .
C16 H16B 0.9600 .
C16 H16C 0.9600 .
O8 C17 1.464(10) .
O8 H8 0.8200 .
C17 H17A 0.9600 .
C17 H17B 0.9600 .
C17 H17C 0.9600 .
